data_4340471
loop_
_publ_author_name
'Nandi, Goutam'
'Titi, Hatem M.'
'Goldberg, Israel'

_publ_section_title
;
 Pitfalls in Bromination Reactions of Zinc Porphyrins: Two-Sided Ring
 Opening of the Porphyrin Macrocycle.
;
_journal_issue 15
_journal_name_full 'Inorganic chemistry'
_journal_page_first 7894
_journal_paper_doi 10.1021/ic500468r
_journal_volume 53
_journal_year 2014
_chemical_formula_moiety 'C36 H34 Br4 N2 O4'
_chemical_formula_sum 'C36 H34 Br4 N2 O4'
_chemical_formula_weight 878.29
_chemical_name_systematic
; 
 ? 
;
_space_group_IT_number 122
_symmetry_cell_setting tetragonal
_symmetry_space_group_name_Hall 'I -4 2bw'
_symmetry_space_group_name_H-M 'I -4 2 d'
_atom_sites_solution_hydrogens geom
_atom_sites_solution_primary direct
_atom_sites_solution_secondary difmap
_audit_creation_method SHELXL-97
_cell_angle_alpha 90.00
_cell_angle_beta 90.00
_cell_angle_gamma 90.00
_cell_formula_units_Z 8
_cell_length_a 26.8013(11)
_cell_length_b 26.8013(11)
_cell_length_c 9.6943(4)
_cell_measurement_reflns_used 2632
_cell_measurement_temperature 110(2)
_cell_measurement_theta_max 25.03
_cell_measurement_theta_min 2.15
_cell_volume 6963.5(5)
_computing_cell_refinement 'Saint, Bruker-AXS'
_computing_data_collection 'Apex2, Bruker-AXS'
_computing_data_reduction 'Saint, Bruker-AXS'
_computing_structure_refinement 'SHELXL-97 (Sheldrick, 2008)'
_computing_structure_solution 'SHELXTL-2013 (Sheldrick, 2008)'
_diffrn_ambient_temperature 110(2)
_diffrn_detector_area_resol_mean 1.75
_diffrn_measured_fraction_theta_full 0.998
_diffrn_measured_fraction_theta_max 0.998
_diffrn_measurement_device_type 'ApexDuo, Bruker-AXS'
_diffrn_measurement_method '1 deg. \f and \w scans'
_diffrn_radiation_monochromator graphite
_diffrn_radiation_source 'fine-focus sealed tube'
_diffrn_radiation_type MoK\a
_diffrn_radiation_wavelength 0.71073
_diffrn_reflns_av_R_equivalents 0.0431
_diffrn_reflns_av_sigmaI/netI 0.0606
_diffrn_reflns_limit_h_max 22
_diffrn_reflns_limit_h_min -31
_diffrn_reflns_limit_k_max 29
_diffrn_reflns_limit_k_min -31
_diffrn_reflns_limit_l_max 9
_diffrn_reflns_limit_l_min -11
_diffrn_reflns_number 11846
_diffrn_reflns_theta_full 25.03
_diffrn_reflns_theta_max 25.03
_diffrn_reflns_theta_min 2.15
_diffrn_standards_number 0
_exptl_absorpt_coefficient_mu 4.665
_exptl_absorpt_correction_T_max 0.7066
_exptl_absorpt_correction_T_min 0.4555
_exptl_absorpt_correction_type multi-scan
_exptl_absorpt_process_details 'Sadabs, Bruker-AXS'
_exptl_crystal_colour pink
_exptl_crystal_density_diffrn 1.676
_exptl_crystal_density_method 'not measured'
_exptl_crystal_description prism
_exptl_crystal_F_000 3488
_exptl_crystal_size_max 0.20
_exptl_crystal_size_mid 0.15
_exptl_crystal_size_min 0.08
_refine_diff_density_max 0.314
_refine_diff_density_min -0.277
_refine_diff_density_rms 0.066
_refine_ls_abs_structure_details 'Flack H D (1983), Acta Cryst. A39, 876-881'
_refine_ls_abs_structure_Flack -0.004(9)
_refine_ls_extinction_method none
_refine_ls_goodness_of_fit_ref 0.997
_refine_ls_hydrogen_treatment constr
_refine_ls_matrix_type full
_refine_ls_number_parameters 214
_refine_ls_number_reflns 3073
_refine_ls_number_restraints 0
_refine_ls_restrained_S_all 0.997
_refine_ls_R_factor_all 0.0412
_refine_ls_R_factor_gt 0.0274
_refine_ls_shift/su_max 0.001
_refine_ls_shift/su_mean 0.000
_refine_ls_structure_factor_coef Fsqd
_refine_ls_weighting_details 'calc w=1/[\s^2^(Fo^2^)+(0.0424P)^2^+0.0000P] where P=(Fo^2^+2Fc^2^)/3'
_refine_ls_weighting_scheme calc
_refine_ls_wR_factor_gt 0.0569
_refine_ls_wR_factor_ref 0.0621
_reflns_number_gt 2632
_reflns_number_total 3073
_reflns_threshold_expression >2sigma(I)
_cod_data_source_file ic500468r_si_001.cif
_cod_data_source_block Compound-4
_cod_depositor_comments 'Adding full bibliography for 4340468--4340471.cif.'
_cod_original_sg_symbol_H-M 'I -42d'
_cod_database_code 4340471

loop_
_symmetry_equiv_pos_as_xyz
'x, y, z'
'-x, -y, z'
'y, -x, -z'
'-y, x, -z'
'-x+1/2, y, -z+3/4'
'x+1/2, -y, -z+3/4'
'-y+1/2, -x, z+3/4'
'y+1/2, x, z+3/4'
'x+1/2, y+1/2, z+1/2'
'-x+1/2, -y+1/2, z+1/2'
'y+1/2, -x+1/2, -z+1/2'
'-y+1/2, x+1/2, -z+1/2'
'-x+1, y+1/2, -z+5/4'
'x+1, -y+1/2, -z+5/4'
'-y+1, -x+1/2, z+5/4'
'y+1, x+1/2, z+5/4'

loop_
_atom_site_label
_atom_site_type_symbol
_atom_site_fract_x
_atom_site_fract_y
_atom_site_fract_z
_atom_site_U_iso_or_equiv
_atom_site_adp_type
_atom_site_occupancy
_atom_site_symmetry_multiplicity
_atom_site_calc_flag
_atom_site_refinement_flags
Br11 Br 0.365404(15) 0.189382(15) 0.96664(4) 0.02189(12) Uani 1 1 d .
Br02 Br 0.446322(15) 0.291314(16) 0.92758(5) 0.02656(12) Uani 1 1 d .
O3 O 0.32478(10) 0.41466(10) 0.7927(3) 0.0202(6) Uani 1 1 d .
O4 O 0.40664(10) 0.38919(10) 0.7462(2) 0.0196(6) Uani 1 1 d .
N5 N 0.30040(11) 0.32261(11) 0.8584(3) 0.0134(7) Uani 1 1 d .
H5 H 0.2756 0.3431 0.8408 0.016 Uiso 0.50 1 calc PR
C6 C 0.29602(14) 0.27134(13) 0.8834(4) 0.0141(9) Uani 1 1 d .
C7 C 0.34848(14) 0.33524(15) 0.8656(4) 0.0149(9) Uani 1 1 d .
C8 C 0.2500 0.1910(2) 0.8750 0.0113(12) Uani 1 2 d S
C9 C 0.36673(14) 0.38862(14) 0.8418(4) 0.0167(9) Uani 1 1 d .
C10 C 0.38614(14) 0.40988(14) 0.9768(4) 0.0141(8) Uani 1 1 d .
C11 C 0.43615(14) 0.42050(14) 1.0000(4) 0.0178(9) Uani 1 1 d .
H11 H 0.4600 0.4144 0.9295 0.021 Uiso 1 1 calc R
C12 C 0.26445(14) 0.16470(15) 0.7582(4) 0.0189(9) Uani 1 1 d .
H12 H 0.2745 0.1822 0.6776 0.023 Uiso 1 1 calc R
C13 C 0.2500 0.0861(2) 0.8750 0.0220(14) Uani 1 2 d S
C14 C 0.35237(15) 0.41809(15) 1.0823(4) 0.0204(9) Uani 1 1 d .
H14 H 0.3181 0.4104 1.0689 0.024 Uiso 1 1 calc R
C15 C 0.34500(15) 0.25278(15) 0.9107(4) 0.0167(9) Uani 1 1 d .
C16 C 0.2500 0.2465(2) 0.8750 0.0159(12) Uani 1 2 d S
C17 C 0.37729(14) 0.29291(15) 0.8998(4) 0.0170(9) Uani 1 1 d .
C18 C 0.41804(15) 0.44911(14) 1.2309(4) 0.0174(9) Uani 1 1 d .
C19 C 0.33432(16) 0.46655(14) 0.7637(5) 0.0267(10) Uani 1 1 d .
H19A H 0.3467 0.4830 0.8472 0.040 Uiso 1 1 calc R
H19B H 0.3034 0.4827 0.7336 0.040 Uiso 1 1 calc R
H19C H 0.3594 0.4692 0.6905 0.040 Uiso 1 1 calc R
C20 C 0.26422(14) 0.11294(16) 0.7590(5) 0.0246(11) Uani 1 1 d .
H20 H 0.2740 0.0954 0.6783 0.030 Uiso 1 1 calc R
C21 C 0.43424(16) 0.47222(16) 1.3643(4) 0.0260(10) Uani 1 1 d .
H21A H 0.4667 0.4585 1.3915 0.039 Uiso 1 1 calc R
H21B H 0.4095 0.4649 1.4360 0.039 Uiso 1 1 calc R
H21C H 0.4371 0.5084 1.3527 0.039 Uiso 1 1 calc R
C22 C 0.36813(16) 0.43746(14) 1.2072(4) 0.0217(9) Uani 1 1 d .
H22 H 0.3444 0.4429 1.2784 0.026 Uiso 1 1 calc R
C23 C 0.45135(15) 0.43998(14) 1.1255(4) 0.0192(9) Uani 1 1 d .
H23 H 0.4857 0.4473 1.1393 0.023 Uiso 1 1 calc R
C24 C 0.2500 0.0302(2) 0.8750 0.047(2) Uani 1 2 d S
H24A H 0.2418 0.0180 0.7824 0.071 Uiso 0.50 1 calc PR
H24B H 0.2251 0.0180 0.9409 0.071 Uiso 0.50 1 calc PR
H24C H 0.2831 0.0180 0.9017 0.071 Uiso 0.50 1 calc PR
C25 C 0.39623(16) 0.36542(17) 0.6169(4) 0.0267(10) Uani 1 1 d .
H25A H 0.3883 0.3302 0.6328 0.040 Uiso 1 1 calc R
H25B H 0.4255 0.3680 0.5568 0.040 Uiso 1 1 calc R
H25C H 0.3677 0.3819 0.5728 0.040 Uiso 1 1 calc R

loop_
_atom_site_aniso_label
_atom_site_aniso_U_11
_atom_site_aniso_U_22
_atom_site_aniso_U_33
_atom_site_aniso_U_23
_atom_site_aniso_U_13
_atom_site_aniso_U_12
Br11 0.0231(2) 0.0174(2) 0.0252(2) -0.00016(18) -0.00685(19) 0.00466(19)
Br02 0.0126(2) 0.0264(2) 0.0406(3) -0.0026(2) -0.00323(19) 0.00306(19)
O3 0.0183(15) 0.0166(15) 0.0256(15) 0.0030(13) -0.0060(13) 0.0000(12)
O4 0.0181(15) 0.0274(16) 0.0133(14) -0.0014(12) 0.0056(12) -0.0060(13)
N5 0.0102(18) 0.0154(17) 0.0146(15) 0.0014(14) -0.0017(14) -0.0017(14)
C6 0.015(2) 0.0127(19) 0.0145(19) 0.0035(17) -0.0003(18) 0.0034(18)
C7 0.014(2) 0.019(2) 0.0115(18) 0.0009(18) 0.0003(17) -0.0005(18)
C8 0.008(3) 0.011(3) 0.015(3) 0.000 -0.006(2) 0.000
C9 0.012(2) 0.019(2) 0.019(2) 0.0021(18) 0.0027(19) 0.0005(18)
C10 0.015(2) 0.011(2) 0.0162(19) 0.0017(17) 0.0009(18) -0.0002(17)
C11 0.018(2) 0.016(2) 0.020(2) 0.0050(17) 0.0051(18) -0.0003(18)
C12 0.014(2) 0.023(2) 0.019(2) -0.0019(19) 0.0030(18) -0.0012(19)
C13 0.014(3) 0.011(3) 0.040(4) 0.000 -0.009(3) 0.000
C14 0.017(2) 0.020(2) 0.024(2) 0.0031(19) 0.0021(19) -0.0034(18)
C15 0.020(2) 0.014(2) 0.016(2) -0.0026(18) -0.0027(18) -0.0002(18)
C16 0.025(3) 0.015(3) 0.008(3) 0.000 -0.004(3) 0.000
C17 0.011(2) 0.024(2) 0.0167(19) -0.0016(18) -0.0021(17) 0.0015(18)
C18 0.022(2) 0.0107(19) 0.020(2) 0.0076(18) 0.0010(19) -0.0034(18)
C19 0.032(3) 0.014(2) 0.035(3) -0.003(2) -0.004(2) 0.001(2)
C20 0.014(2) 0.026(2) 0.033(3) -0.013(2) -0.006(2) 0.0027(19)
C21 0.030(3) 0.031(3) 0.018(2) 0.001(2) -0.002(2) -0.001(2)
C22 0.025(2) 0.020(2) 0.019(2) -0.0003(19) 0.008(2) 0.003(2)
C23 0.015(2) 0.015(2) 0.028(2) -0.001(2) -0.0034(18) -0.0009(18)
C24 0.033(4) 0.027(4) 0.082(6) 0.000 -0.025(4) 0.000
C25 0.028(2) 0.030(3) 0.022(2) 0.000(2) 0.0010(19) -0.005(2)

loop_
_atom_type_symbol
_atom_type_description
_atom_type_scat_dispersion_real
_atom_type_scat_dispersion_imag
_atom_type_scat_source
C C 0.0033 0.0016 'International Tables Vol C Tables 4.2.6.8 and 6.1.1.4'
Zn Zn 0.2839 1.4301 'International Tables Vol C Tables 4.2.6.8 and 6.1.1.4'
Br Br -0.2901 2.4595 'International Tables Vol C Tables 4.2.6.8 and 6.1.1.4'
O O 0.0106 0.0060 'International Tables Vol C Tables 4.2.6.8 and 6.1.1.4'
N N 0.0061 0.0033 'International Tables Vol C Tables 4.2.6.8 and 6.1.1.4'
H H 0.0000 0.0000 'International Tables Vol C Tables 4.2.6.8 and 6.1.1.4'

loop_
_geom_angle_atom_site_label_1
_geom_angle_atom_site_label_2
_geom_angle_atom_site_label_3
_geom_angle
_geom_angle_site_symmetry_1
C9 O3 C19 113.8(3) .
C9 O4 C25 114.9(3) .
C7 N5 C6 108.7(3) .
N5 C6 C16 121.9(4) .
N5 C6 C15 107.3(3) .
C16 C6 C15 130.8(4) .
N5 C7 C17 109.7(3) .
N5 C7 C9 122.6(3) .
C17 C7 C9 127.8(3) .
C12 C8 C12 119.1(5) 5_556
C12 C8 C16 120.5(3) 5_556
C12 C8 C16 120.5(3) .
O3 C9 O4 112.2(3) .
O3 C9 C10 112.3(3) .
O4 C9 C10 107.5(3) .
O3 C9 C7 105.0(3) .
O4 C9 C7 110.5(3) .
C10 C9 C7 109.3(3) .
C14 C10 C11 118.6(4) .
C14 C10 C9 118.2(3) .
C11 C10 C9 123.1(3) .
C23 C11 C10 120.2(4) .
C8 C12 C20 120.1(4) .
C20 C13 C20 117.6(5) 5_556
C20 C13 C24 121.2(3) 5_556
C20 C13 C24 121.2(3) .
C10 C14 C22 120.5(4) .
C17 C15 C6 106.9(3) .
C17 C15 Br11 123.1(3) .
C6 C15 Br11 129.8(3) .
C6 C16 C6 123.4(5) 5_556
C6 C16 C8 118.3(3) 5_556
C6 C16 C8 118.3(3) .
C15 C17 C7 107.5(3) .
C15 C17 Br02 126.1(3) .
C7 C17 Br02 126.4(3) .
C23 C18 C22 117.4(4) .
C23 C18 C21 121.7(4) .
C22 C18 C21 120.9(4) .
C13 C20 C12 121.6(4) .
C14 C22 C18 121.4(4) .
C18 C23 C11 121.8(4) .

loop_
_geom_bond_atom_site_label_1
_geom_bond_atom_site_label_2
_geom_bond_distance
_geom_bond_site_symmetry_2
Br11 C15 1.866(4) .
Br02 C17 1.870(4) .
O3 C9 1.406(5) .
O3 C19 1.442(5) .
O4 C9 1.415(4) .
O4 C25 1.433(4) .
N5 C7 1.334(5) .
N5 C6 1.400(5) .
C6 C16 1.404(5) .
C6 C15 1.428(5) .
C7 C17 1.412(5) .
C7 C9 1.530(5) .
C8 C12 1.388(5) 5_556
C8 C12 1.388(5) .
C8 C16 1.488(8) .
C9 C10 1.520(5) .
C10 C14 1.383(5) .
C10 C11 1.388(5) .
C11 C23 1.385(5) .
C12 C20 1.387(6) .
C13 C20 1.387(5) 5_556
C13 C20 1.387(5) .
C13 C24 1.500(8) .
C14 C22 1.384(6) .
C15 C17 1.384(5) .
C16 C6 1.404(5) 5_556
C18 C23 1.379(6) .
C18 C22 1.393(6) .
C18 C21 1.498(6) .
